data_7018804
loop_
_publ_author_name
'Li, Lidong'
'Lopes, Patr\'icia S'
'Rosa, Vitor'
'Figueira, Cl\'audia A'
'Lemos, M Am\'elia N D A'
'Duarte, M. Teresa'
'Avil\'es, Teresa'
'Gomes, Pedro T.'

_publ_section_title
;
 Synthesis and structural characterisation of (aryl-BIAN)copper(i)
 complexes and their application as catalysts for the cycloaddition of
 azides and alkynes.
;
_journal_issue 17
_journal_name_full 'Dalton transactions (Cambridge, England : 2003)'
_journal_page_first 5144
_journal_page_last 5154
_journal_paper_doi 10.1039/c2dt11854h
_journal_volume 41
_journal_year 2012
_chemical_formula_moiety 'C60 H56 Cu N4, B F4, 0.5(C H2 Cl2)'
_chemical_formula_sum 'C60.5 H57 B Cl Cu F4 N4'
_chemical_formula_weight 1025.90
_space_group_IT_number 70
_symmetry_cell_setting orthorhombic
_symmetry_Int_Tables_number 70
_symmetry_space_group_name_Hall '-F 2uv 2vw'
_symmetry_space_group_name_H-M 'F d d d :2'
_atom_sites_solution_hydrogens geom
_atom_sites_solution_primary direct
_atom_sites_solution_secondary difmap
_audit_creation_method SHELXL-97
_cell_angle_alpha 90.00
_cell_angle_beta 90.00
_cell_angle_gamma 90.00
_cell_formula_units_Z 8
_cell_length_a 17.5980(13)
_cell_length_b 21.498(2)
_cell_length_c 27.979(2)
_cell_measurement_reflns_used 2324
_cell_measurement_temperature 150(2)
_cell_measurement_theta_max 22.99
_cell_measurement_theta_min 2.73
_cell_volume 10585.1(15)
_computing_cell_refinement 'Bruker SAINT'
_computing_data_collection 'Bruker APEX2'
_computing_data_reduction 'Bruker SAINT'
_computing_molecular_graphics ORTEP
_computing_publication_material enCIFer
_computing_structure_refinement 'SHELXL-97 (Sheldrick, 2008)'
_computing_structure_solution SIR92
_diffrn_ambient_temperature 150(2)
_diffrn_measured_fraction_theta_full 0.993
_diffrn_measured_fraction_theta_max 0.993
_diffrn_measurement_device_type 'Bruker APEX-II CCD'
_diffrn_measurement_method '\f and \w scans'
_diffrn_radiation_monochromator graphite
_diffrn_radiation_probe x-ray
_diffrn_radiation_type MoK\a
_diffrn_radiation_wavelength 0.71073
_diffrn_reflns_av_R_equivalents 0.0621
_diffrn_reflns_av_sigmaI/netI 0.0474
_diffrn_reflns_limit_h_max 15
_diffrn_reflns_limit_h_min -21
_diffrn_reflns_limit_k_max 25
_diffrn_reflns_limit_k_min -26
_diffrn_reflns_limit_l_max 33
_diffrn_reflns_limit_l_min -31
_diffrn_reflns_number 13927
_diffrn_reflns_theta_full 25.67
_diffrn_reflns_theta_max 25.67
_diffrn_reflns_theta_min 3.33
_diffrn_source 'fine-focus sealed tube'
_exptl_absorpt_coefficient_mu 0.520
_exptl_absorpt_correction_T_max 0.9498
_exptl_absorpt_correction_T_min 0.8810
_exptl_absorpt_correction_type multi-scan
_exptl_absorpt_process_details 'SADABS (Sheldrick, 1996)'
_exptl_crystal_colour Red
_exptl_crystal_density_diffrn 1.287
_exptl_crystal_density_method 'not measured'
_exptl_crystal_description Prism
_exptl_crystal_F_000 4280
_exptl_crystal_size_max 0.25
_exptl_crystal_size_mid 0.15
_exptl_crystal_size_min 0.10
_platon_squeeze_details
;
;
_refine_diff_density_max 0.811
_refine_diff_density_min -0.399
_refine_diff_density_rms 0.067
_refine_ls_extinction_method none
_refine_ls_goodness_of_fit_ref 1.089
_refine_ls_hydrogen_treatment constr
_refine_ls_matrix_type full
_refine_ls_number_parameters 163
_refine_ls_number_reflns 2500
_refine_ls_number_restraints 0
_refine_ls_restrained_S_all 1.089
_refine_ls_R_factor_all 0.0618
_refine_ls_R_factor_gt 0.0460
_refine_ls_shift/su_max 0.000
_refine_ls_shift/su_mean 0.000
_refine_ls_structure_factor_coef Fsqd
_refine_ls_weighting_details 'calc w=1/[\s^2^(Fo^2^)+(0.0719P)^2^+0.0000P] where P=(Fo^2^+2Fc^2^)/3'
_refine_ls_weighting_scheme calc
_refine_ls_wR_factor_gt 0.1187
_refine_ls_wR_factor_ref 0.1265
_reflns_number_gt 1938
_reflns_number_total 2500
_reflns_threshold_expression >2\s(I)
_cod_data_source_file c2dt11854h.txt
_cod_data_source_block 4
_cod_original_cell_volume 10585.2(15)
_cod_original_sg_symbol_H-M 'F d d d'
_cod_original_formula_sum 'C60.50 H57 B Cl Cu F4 N4'
_cod_database_code 7018804

loop_
_symmetry_equiv_pos_as_xyz
'x, y, z'
'-x+1/4, -y+1/4, z'
'x, -y+1/4, -z+1/4'
'-x+1/4, y, -z+1/4'
'x, y+1/2, z+1/2'
'-x+1/4, -y+3/4, z+1/2'
'x, -y+3/4, -z+3/4'
'-x+1/4, y+1/2, -z+3/4'
'x+1/2, y, z+1/2'
'-x+3/4, -y+1/4, z+1/2'
'x+1/2, -y+1/4, -z+3/4'
'-x+3/4, y, -z+3/4'
'x+1/2, y+1/2, z'
'-x+3/4, -y+3/4, z'
'x+1/2, -y+3/4, -z+1/4'
'-x+3/4, y+1/2, -z+1/4'
'-x, -y, -z'
'x-1/4, y-1/4, -z'
'-x, y-1/4, z-1/4'
'x-1/4, -y, z-1/4'
'-x, -y+1/2, -z+1/2'
'x-1/4, y+1/4, -z+1/2'
'-x, y+1/4, z+1/4'
'x-1/4, -y+1/2, z+1/4'
'-x+1/2, -y, -z+1/2'
'x+1/4, y-1/4, -z+1/2'
'-x+1/2, y-1/4, z+1/4'
'x+1/4, -y, z+1/4'
'-x+1/2, -y+1/2, -z'
'x+1/4, y+1/4, -z'
'-x+1/2, y+1/4, z-1/4'
'x+1/4, -y+1/2, z-1/4'

loop_
_atom_site_label
_atom_site_type_symbol
_atom_site_fract_x
_atom_site_fract_y
_atom_site_fract_z
_atom_site_U_iso_or_equiv
_atom_site_adp_type
_atom_site_occupancy
_atom_site_symmetry_multiplicity
_atom_site_calc_flag
_atom_site_refinement_flags
Cu1 Cu 0.1250 0.1250 0.1250 0.0200(2) Uani 1 4 d S
F1 F 0.32923(11) 0.33807(10) 0.34679(8) 0.0743(6) Uani 1 1 d .
N1 N 0.19217(10) 0.19557(9) 0.14772(6) 0.0193(4) Uani 1 1 d .
C1 C 0.16350(13) 0.24871(11) 0.13663(7) 0.0193(5) Uani 1 1 d .
C2 C 0.18586(13) 0.31379(10) 0.14340(8) 0.0211(5) Uani 1 1 d .
C3 C 0.24694(13) 0.34380(12) 0.16380(8) 0.0261(6) Uani 1 1 d .
H3 H 0.2884 0.3208 0.1765 0.031 Uiso 1 1 calc R
C4 C 0.24663(14) 0.40927(12) 0.16539(9) 0.0309(6) Uani 1 1 d .
H4 H 0.2882 0.4300 0.1800 0.037 Uiso 1 1 calc R
C5 C 0.18857(14) 0.44430(12) 0.14665(9) 0.0309(6) Uani 1 1 d .
H5 H 0.1909 0.4884 0.1482 0.037 Uiso 1 1 calc R
C6 C 0.1250 0.41494(16) 0.1250 0.0250(7) Uani 1 2 d S
C7 C 0.1250 0.34994(16) 0.1250 0.0216(7) Uani 1 2 d S
C8 C 0.26953(12) 0.19248(11) 0.16354(8) 0.0223(5) Uani 1 1 d .
C9 C 0.32663(14) 0.20437(12) 0.13046(9) 0.0282(6) Uani 1 1 d .
H9 H 0.3138 0.2172 0.0990 0.034 Uiso 1 1 calc R
C10 C 0.40226(14) 0.19755(12) 0.14330(10) 0.0349(6) Uani 1 1 d .
H10 H 0.4414 0.2049 0.1206 0.042 Uiso 1 1 calc R
C11 C 0.42020(14) 0.17989(13) 0.18948(11) 0.0423(7) Uani 1 1 d .
H11 H 0.4719 0.1756 0.1987 0.051 Uiso 1 1 calc R
C12 C 0.36350(15) 0.16853(15) 0.22188(10) 0.0436(7) Uani 1 1 d .
H12 H 0.3769 0.1568 0.2535 0.052 Uiso 1 1 calc R
C13 C 0.28630(14) 0.17370(12) 0.20996(9) 0.0304(6) Uani 1 1 d .
C14 C 0.22403(15) 0.16316(15) 0.24624(9) 0.0409(7) Uani 1 1 d .
H14 H 0.1752 0.1588 0.2283 0.049 Uiso 1 1 calc R
C15 C 0.2359(2) 0.10355(19) 0.27484(13) 0.0673(11) Uani 1 1 d .
H15A H 0.2837 0.1063 0.2927 0.101 Uiso 1 1 calc R
H15B H 0.2379 0.0680 0.2530 0.101 Uiso 1 1 calc R
H15C H 0.1936 0.0981 0.2973 0.101 Uiso 1 1 calc R
C16 C 0.2166(2) 0.22022(19) 0.27902(12) 0.0669(10) Uani 1 1 d .
H16A H 0.1789 0.2117 0.3040 0.100 Uiso 1 1 calc R
H16B H 0.2003 0.2562 0.2601 0.100 Uiso 1 1 calc R
H16C H 0.2658 0.2291 0.2939 0.100 Uiso 1 1 calc R
B1 B 0.3750 0.3750 0.3750 0.0439(16) Uani 1 4 d S

loop_
_atom_site_aniso_label
_atom_site_aniso_U_11
_atom_site_aniso_U_22
_atom_site_aniso_U_33
_atom_site_aniso_U_23
_atom_site_aniso_U_13
_atom_site_aniso_U_12
Cu1 0.0193(3) 0.0191(3) 0.0217(3) 0.000 0.000 0.000
F1 0.0664(13) 0.0632(15) 0.0932(15) 0.0011(11) -0.0214(11) -0.0242(11)
N1 0.0193(10) 0.0222(11) 0.0165(9) 0.0008(8) -0.0022(7) 0.0001(8)
C1 0.0188(12) 0.0231(13) 0.0160(11) -0.0006(9) 0.0004(9) -0.0008(10)
C2 0.0240(13) 0.0205(13) 0.0189(11) 0.0008(9) 0.0018(9) -0.0010(10)
C3 0.0230(12) 0.0259(14) 0.0293(13) -0.0005(10) -0.0008(10) -0.0020(10)
C4 0.0265(13) 0.0306(16) 0.0356(14) -0.0036(11) 0.0019(11) -0.0073(11)
C5 0.0324(15) 0.0215(14) 0.0388(14) -0.0023(11) 0.0098(12) -0.0044(11)
C6 0.0275(18) 0.0203(18) 0.0272(17) 0.000 0.0101(14) 0.000
C7 0.0230(17) 0.0229(17) 0.0190(16) 0.000 0.0054(13) 0.000
C8 0.0199(11) 0.0204(12) 0.0266(12) -0.0026(9) -0.0053(9) -0.0001(9)
C9 0.0268(13) 0.0241(13) 0.0336(14) 0.0005(10) -0.0030(10) -0.0024(10)
C10 0.0249(13) 0.0293(15) 0.0506(17) -0.0021(12) 0.0034(12) -0.0032(11)
C11 0.0226(13) 0.0427(18) 0.0617(19) 0.0004(14) -0.0138(13) -0.0027(12)
C12 0.0363(16) 0.054(2) 0.0402(16) 0.0063(14) -0.0189(13) 0.0010(14)
C13 0.0298(13) 0.0344(15) 0.0272(13) 0.0019(11) -0.0094(11) -0.0044(11)
C14 0.0351(15) 0.064(2) 0.0236(13) 0.0078(13) -0.0075(11) -0.0054(14)
C15 0.059(2) 0.090(3) 0.052(2) 0.0369(19) -0.0135(17) -0.015(2)
C16 0.068(2) 0.090(3) 0.0428(19) -0.0127(18) 0.0144(17) -0.007(2)
B1 0.037(4) 0.033(4) 0.062(4) 0.000 0.000 0.000

loop_
_atom_type_symbol
_atom_type_description
_atom_type_scat_dispersion_real
_atom_type_scat_dispersion_imag
_atom_type_scat_source
C C 0.0033 0.0016 'International Tables Vol C Tables 4.2.6.8 and 6.1.1.4'
H H 0.0000 0.0000 'International Tables Vol C Tables 4.2.6.8 and 6.1.1.4'
N N 0.0061 0.0033 'International Tables Vol C Tables 4.2.6.8 and 6.1.1.4'
F F 0.0171 0.0103 'International Tables Vol C Tables 4.2.6.8 and 6.1.1.4'
Cu Cu 0.3201 1.2651 'International Tables Vol C Tables 4.2.6.8 and 6.1.1.4'
B B 0.0013 0.0007 'International Tables Vol C Tables 4.2.6.8 and 6.1.1.4'
Cl Cl 0.1484 0.1585 'International Tables Vol C Tables 4.2.6.8 and 6.1.1.4'

loop_
_geom_angle_atom_site_label_1
_geom_angle_atom_site_label_2
_geom_angle_atom_site_label_3
_geom_angle
_geom_angle_site_symmetry_1
_geom_angle_site_symmetry_3
N1 Cu1 N1 143.41(10) 2 .
N1 Cu1 N1 83.00(10) 2 3
N1 Cu1 N1 108.60(10) . 3
N1 Cu1 N1 108.60(10) 2 4
N1 Cu1 N1 83.00(10) . 4
N1 Cu1 N1 143.41(10) 3 4
C1 N1 C8 119.21(19) . .
C1 N1 Cu1 111.12(15) . .
C8 N1 Cu1 128.07(15) . .
N1 C1 C2 135.3(2) . .
N1 C1 C1 117.25(13) . 4
C2 C1 C1 107.33(12) . 4
C3 C2 C7 118.8(2) . .
C3 C2 C1 135.2(2) . .
C7 C2 C1 105.8(2) . .
C2 C3 C4 118.6(2) . .
C2 C3 H3 120.7 . .
C4 C3 H3 120.7 . .
C5 C4 C3 122.6(2) . .
C5 C4 H4 118.7 . .
C3 C4 H4 118.7 . .
C4 C5 C6 120.4(2) . .
C4 C5 H5 119.8 . .
C6 C5 H5 119.8 . .
C7 C6 C5 116.39(17) . .
C7 C6 C5 116.39(17) . 4
C5 C6 C5 127.2(3) . 4
C6 C7 C2 123.18(15) . 4
C6 C7 C2 123.18(15) . .
C2 C7 C2 113.6(3) 4 .
C9 C8 C13 121.4(2) . .
C9 C8 N1 118.2(2) . .
C13 C8 N1 120.2(2) . .
C10 C9 C8 120.1(2) . .
C10 C9 H9 119.9 . .
C8 C9 H9 119.9 . .
C11 C10 C9 119.3(2) . .
C11 C10 H10 120.3 . .
C9 C10 H10 120.3 . .
C12 C11 C10 120.1(2) . .
C12 C11 H11 120.0 . .
C10 C11 H11 120.0 . .
C11 C12 C13 122.3(3) . .
C11 C12 H12 118.9 . .
C13 C12 H12 118.9 . .
C8 C13 C12 116.7(2) . .
C8 C13 C14 121.1(2) . .
C12 C13 C14 122.0(2) . .
C13 C14 C15 112.3(2) . .
C13 C14 C16 110.1(2) . .
C15 C14 C16 111.7(3) . .
C13 C14 H14 107.5 . .
C15 C14 H14 107.5 . .
C16 C14 H14 107.5 . .
C14 C15 H15A 109.5 . .
C14 C15 H15B 109.5 . .
H15A C15 H15B 109.5 . .
C14 C15 H15C 109.5 . .
H15A C15 H15C 109.5 . .
H15B C15 H15C 109.5 . .
C14 C16 H16A 109.5 . .
C14 C16 H16B 109.5 . .
H16A C16 H16B 109.5 . .
C14 C16 H16C 109.5 . .
H16A C16 H16C 109.5 . .
H16B C16 H16C 109.5 . .
F1 B1 F1 109.70(18) . 12
F1 B1 F1 110.19(19) . 14
F1 B1 F1 108.54(19) 12 14
F1 B1 F1 108.54(19) . 7
F1 B1 F1 110.19(19) 12 7
F1 B1 F1 109.70(18) 14 7

loop_
_geom_bond_atom_site_label_1
_geom_bond_atom_site_label_2
_geom_bond_distance
_geom_bond_site_symmetry_2
Cu1 N1 2.0256(18) 2
Cu1 N1 2.0256(18) .
Cu1 N1 2.0256(18) 3
Cu1 N1 2.0256(18) 4
F1 B1 1.3791(19) .
N1 C1 1.287(3) .
N1 C8 1.433(3) .
C1 C2 1.466(3) .
C1 C1 1.503(4) 4
C2 C3 1.377(3) .
C2 C7 1.420(3) .
C3 C4 1.408(4) .
C3 H3 0.9500 .
C4 C5 1.373(4) .
C4 H4 0.9500 .
C5 C6 1.420(3) .
C5 H5 0.9500 .
C6 C7 1.397(5) .
C6 C5 1.420(3) 4
C7 C2 1.420(3) 4
C8 C9 1.390(3) .
C8 C13 1.392(3) .
C9 C10 1.386(3) .
C9 H9 0.9500 .
C10 C11 1.383(4) .
C10 H10 0.9500 .
C11 C12 1.370(4) .
C11 H11 0.9500 .
C12 C13 1.403(3) .
C12 H12 0.9500 .
C13 C14 1.511(4) .
C14 C15 1.525(4) .
C14 C16 1.537(5) .
C14 H14 1.0000 .
C15 H15A 0.9800 .
C15 H15B 0.9800 .
C15 H15C 0.9800 .
C16 H16A 0.9800 .
C16 H16B 0.9800 .
C16 H16C 0.9800 .
B1 F1 1.3791(19) 12
B1 F1 1.3791(19) 14
B1 F1 1.3791(19) 7

loop_
_geom_torsion_atom_site_label_1
_geom_torsion_atom_site_label_2
_geom_torsion_atom_site_label_3
_geom_torsion_atom_site_label_4
_geom_torsion
_geom_torsion_site_symmetry_1
_geom_torsion_site_symmetry_4
N1 Cu1 N1 C1 -113.58(15) 2 .
N1 Cu1 N1 C1 142.67(17) 3 .
N1 Cu1 N1 C1 -1.64(11) 4 .
N1 Cu1 N1 C8 81.14(17) 2 .
N1 Cu1 N1 C8 -22.61(15) 3 .
N1 Cu1 N1 C8 -166.9(2) 4 .
C8 N1 C1 C2 -13.1(4) . .
Cu1 N1 C1 C2 -179.9(2) . .
C8 N1 C1 C1 171.1(2) . 4
Cu1 N1 C1 C1 4.3(3) . 4
N1 C1 C2 C3 1.0(5) . .
C1 C1 C2 C3 177.1(3) 4 .
N1 C1 C2 C7 -176.1(2) . .
C1 C1 C2 C7 0.0(3) 4 .
C7 C2 C3 C4 -0.3(3) . .
C1 C2 C3 C4 -177.1(2) . .
C2 C3 C4 C5 -1.2(4) . .
C3 C4 C5 C6 0.7(4) . .
C4 C5 C6 C7 1.2(3) . .
C4 C5 C6 C5 -178.8(3) . 4
C5 C6 C7 C2 177.24(15) . 4
C5 C6 C7 C2 -2.76(15) 4 4
C5 C6 C7 C2 -2.76(15) . .
C5 C6 C7 C2 177.24(15) 4 .
C3 C2 C7 C6 2.3(2) . .
C1 C2 C7 C6 -179.99(10) . .
C3 C2 C7 C2 -177.7(2) . 4
C1 C2 C7 C2 0.01(10) . 4
C1 N1 C8 C9 -69.4(3) . .
Cu1 N1 C8 C9 94.9(2) . .
C1 N1 C8 C13 115.1(3) . .
Cu1 N1 C8 C13 -80.6(3) . .
C13 C8 C9 C10 0.1(4) . .
N1 C8 C9 C10 -175.4(2) . .
C8 C9 C10 C11 -1.1(4) . .
C9 C10 C11 C12 0.8(4) . .
C10 C11 C12 C13 0.5(5) . .
C9 C8 C13 C12 1.2(4) . .
N1 C8 C13 C12 176.5(2) . .
C9 C8 C13 C14 177.7(2) . .
N1 C8 C13 C14 -6.9(4) . .
C11 C12 C13 C8 -1.4(4) . .
C11 C12 C13 C14 -178.0(3) . .
C8 C13 C14 C15 135.6(3) . .
C12 C13 C14 C15 -48.0(4) . .
C8 C13 C14 C16 -99.3(3) . .
C12 C13 C14 C16 77.1(3) . .

loop_
_platon_squeeze_void_nr
_platon_squeeze_void_average_x
_platon_squeeze_void_average_y
_platon_squeeze_void_average_z
_platon_squeeze_void_volume
_platon_squeeze_void_count_electrons
_platon_squeeze_void_content
1 0.125 0.625 0.006 40 10 ' '
2 0.125 0.625 0.243 40 10 ' '
3 0.125 0.125 0.506 40 10 ' '
4 0.125 0.125 0.743 40 10 ' '
5 0.375 0.875 -0.007 40 10 ' '
6 0.375 0.375 0.256 40 10 ' '
7 0.375 0.375 0.493 40 10 ' '
8 0.375 0.875 0.756 40 10 ' '
9 0.625 0.125 0.006 40 10 ' '
10 0.625 0.125 0.243 40 10 ' '
11 0.625 0.625 0.506 40 10 ' '
12 0.625 0.625 0.743 40 10 ' '
13 0.875 0.375 -0.007 40 10 ' '
14 0.875 0.875 0.256 40 10 ' '
15 0.875 0.875 0.493 40 10 ' '
16 0.875 0.375 0.756 40 10 ' '
